data_4132731
loop_
_publ_author_name
'Buss, Joshua A.'
'VanderVelde, David G.'
'Agapie, Theodor'

_publ_section_title
;
 Lewis Acid Enhancement of Proton Induced CO<sub>2</sub> Cleavage: Bond
 Weakening and Ligand Residence Time Effects.
;
_journal_issue 32
_journal_name_full 'Journal of the American Chemical Society'
_journal_page_first 10121
_journal_page_last 10125
_journal_paper_doi 10.1021/jacs.8b05874
_journal_volume 140
_journal_year 2018
_chemical_formula_moiety 'C48 H40 B F15 Mo N2 P2'
_chemical_formula_sum 'C48 H40 B F15 Mo N2 P2'
_chemical_formula_weight 1098.51
_space_group_crystal_system orthorhombic
_space_group_IT_number 29
_space_group_name_Hall 'P 2c -2ac'
_space_group_name_H-M_alt 'P c a 21'
_atom_sites_solution_hydrogens geom
_atom_sites_solution_primary direct
_atom_sites_solution_secondary difmap
_audit_creation_date 2017-02-16
_audit_creation_method
;
Olex2 1.2
(compiled 2016.02.19 svn.r3266 for OlexSys, GUI svn.r5155),
SHELXL-2014,
and manual edit
;
_cell_angle_alpha 90
_cell_angle_beta 90
_cell_angle_gamma 90
_cell_formula_units_Z 4
_cell_length_a 23.5019(11)
_cell_length_b 9.3504(5)
_cell_length_c 20.5286(9)
_cell_measurement_reflns_used 6871
_cell_measurement_temperature 100
_cell_measurement_theta_max 27.17
_cell_measurement_theta_min 2.55
_cell_volume 4511.2(4)
_computing_cell_refinement 'SAINT v8.34A (Bruker, 2013)'
_computing_data_collection 'APEX2 v2014.11-0 (Bruker-AXS, 2014)'
_computing_data_reduction 'SAINT v8.34A (Bruker, 2013)'
_computing_molecular_graphics 'DIAMOND 3 (Crystal Impact, 1999)'
_computing_publication_material 'Olex2 (Dolomanov et al., 2009)'
_computing_structure_refinement 'SHELXL-2014/7 (Sheldrick, 2014)'
_computing_structure_solution 'XT-2014/4 (Sheldrick, 2012)'
_diffrn_ambient_temperature 100
_diffrn_detector 'CCD Area Detector'
_diffrn_detector_area_resol_mean 8.33
_diffrn_detector_type 'Bruker APEXII CCD'
_diffrn_measured_fraction_theta_full 1.000
_diffrn_measured_fraction_theta_max 1.000
_diffrn_measurement_device '\k-geometry diffractometer'
_diffrn_measurement_device_type 'Bruker KAPPA APEX-II CCD'
_diffrn_measurement_method '\f and \w scans'
_diffrn_radiation_monochromator graphite
_diffrn_radiation_type MoK\a
_diffrn_radiation_wavelength 0.71073
_diffrn_reflns_av_R_equivalents 0.0577
_diffrn_reflns_av_unetI/netI 0.0604
_diffrn_reflns_Laue_measured_fraction_full 1.000
_diffrn_reflns_Laue_measured_fraction_max 1.000
_diffrn_reflns_limit_h_max 34
_diffrn_reflns_limit_h_min -30
_diffrn_reflns_limit_k_max 9
_diffrn_reflns_limit_k_min -13
_diffrn_reflns_limit_l_max 19
_diffrn_reflns_limit_l_min -30
_diffrn_reflns_number 38913
_diffrn_reflns_point_group_measured_fraction_full 0.893
_diffrn_reflns_point_group_measured_fraction_max 0.826
_diffrn_reflns_theta_full 25.000
_diffrn_reflns_theta_max 31.511
_diffrn_reflns_theta_min 1.984
_diffrn_source 'fine-focus sealed tube'
_diffrn_source_current 30
_diffrn_source_power 1.5
_diffrn_source_voltage 50
_diffrn_standards_number 0
_exptl_absorpt_coefficient_mu 0.462
_exptl_absorpt_correction_T_max 0.7468
_exptl_absorpt_correction_T_min 0.6815
_exptl_absorpt_correction_type multi-scan
_exptl_absorpt_process_details
'SADABS-2014/5 (Bruker,2014/5) was used for absorption correction. wR2(int) was 0.0587 before and 0.0531 after correction. The Ratio of minimum to maximum transmission is 0.9126. The \l/2 correction factor is Not present.'
_exptl_crystal_colour orange
_exptl_crystal_colour_primary orange
_exptl_crystal_density_diffrn 1.617
_exptl_crystal_density_method 'not measured'
_exptl_crystal_description plate
_exptl_crystal_F_000 2216
_exptl_crystal_size_max 0.2
_exptl_crystal_size_mid 0.16
_exptl_crystal_size_min 0.11
_refine_diff_density_max 0.493
_refine_diff_density_min -0.580
_refine_diff_density_rms 0.069
_refine_ls_abs_structure_details
;
 Flack x determined using 3403 quotients [(I+)-(I-)]/[(I+)+(I-)]
 (Parsons, Flack and Wagner, Acta Cryst. B69 (2013) 249-259).
;
_refine_ls_abs_structure_Flack 0.020(18)
_refine_ls_extinction_method none
_refine_ls_goodness_of_fit_ref 1.008
_refine_ls_hydrogen_treatment constr
_refine_ls_matrix_type full
_refine_ls_number_parameters 996
_refine_ls_number_reflns 12409
_refine_ls_number_restraints 1321
_refine_ls_restrained_S_all 0.982
_refine_ls_R_factor_all 0.0570
_refine_ls_R_factor_gt 0.0371
_refine_ls_shift/su_max 0.002
_refine_ls_shift/su_mean 0.000
_refine_ls_structure_factor_coef Fsqd
_refine_ls_weighting_details 'w=1/[\s^2^(Fo^2^)+(0.0284P)^2^] where P=(Fo^2^+2Fc^2^)/3'
_refine_ls_weighting_scheme calc
_refine_ls_wR_factor_gt 0.0668
_refine_ls_wR_factor_ref 0.0726
_reflns_Friedel_coverage 0.611
_reflns_Friedel_fraction_full 0.779
_reflns_Friedel_fraction_max 0.642
_reflns_number_gt 9994
_reflns_number_total 12409
_reflns_threshold_expression 'I > 2\s(I)'
_cod_data_source_file ja8b05874_si_001.cif
_cod_data_source_block 3
_cod_database_code 4132731
_shelxl_version_number 2014-7
_shelx_space_group_comment
;
The symmetry employed for this shelxl refinement is uniquely defined
by the following loop, which should always be used as a source of
symmetry information in preference to the above space-group names.
They are only intended as comments.
;
_shelx_estimated_absorpt_t_max 0.951
_shelx_estimated_absorpt_t_min 0.913
_olex2_refinement_description
;
1. Fixed Uiso
 At 1.2 times of:
  All C(H) groups
 At 1.5 times of:
  All C(H,H,H) groups
2. Rigid bond restraints
 B1A, B1B, C31A, C32A, C33A, C34A, C35A, C36A, F1A, F2A, F3A, F4A, F5A, C37A,
 C38A, C39A, C40A, C41A, C42A, F6A, F7A, F8A, F9A, F10A, C43A, C44A, C45A, C46A,
  C47A, C48A, F11A, F12A, F13A, F14A, F15A, B1B, C31B, C32B, C33B, C34B, C35B,
 C36B, F1B, F2B, F3B, F4B, F5B, C37B, C38B, C39B, C40B, C41B, C42B, F6B, F7B,
 F8B, F9B, F10B, C43B, C44B, C45B, C46B, C47B, C48B, F11B, F12B, F13B, F14B,
 F15B
 with sigma for 1-2 distances of 0.01 and sigma for 1-3 distances of 0.01
3. Uiso/Uaniso restraints and constraints
B1A \\sim B1B \\sim C31A \\sim C32A \\sim C33A \\sim C34A \\sim C35A \\sim C36A
\\sim F1A \\sim F2A \\sim F3A \\sim F4A \\sim F5A \\sim C37A \\sim C38A \\sim
C39A \\sim C40A \\sim C41A \\sim C42A \\sim F6A \\sim F7A \\sim F8A \\sim F9A
\\sim F10A \\sim C43A \\sim C44A \\sim C45A \\sim C46A \\sim C47A \\sim C48A
\\sim F11A \\sim F12A \\sim F13A \\sim F14A \\sim F15A \\sim B1B \\sim C31B
\\sim C32B \\sim C33B \\sim C34B \\sim C35B \\sim C36B \\sim F1B \\sim F2B
\\sim F3B \\sim F4B \\sim F5B \\sim C37B \\sim C38B \\sim C39B \\sim C40B \\sim
C41B \\sim C42B \\sim F6B \\sim F7B \\sim F8B \\sim F9B \\sim F10B \\sim C43B
\\sim C44B \\sim C45B \\sim C46B \\sim C47B \\sim C48B \\sim F11B \\sim F12B
\\sim F13B \\sim F14B \\sim F15B: within 2A with sigma of 0.01 and sigma for
terminal atoms of 0.01
4. Others
 Sof(C25A)=Sof(H25A)=Sof(C26A)=Sof(H26A)=Sof(H26B)=Sof(H26C)=Sof(C27A)=
 Sof(H27A)=Sof(H27B)=Sof(H27C)=Sof(C28A)=Sof(H28A)=Sof(C29A)=Sof(H29A)=
 Sof(H29B)=Sof(H29C)=Sof(C30A)=Sof(H30A)=Sof(H30B)=Sof(H30C)=1-FVAR(1)
 Sof(C25B)=Sof(H25B)=Sof(C26B)=Sof(H26D)=Sof(H26E)=Sof(H26F)=Sof(C27B)=
 Sof(H27D)=Sof(H27E)=Sof(H27F)=Sof(C28B)=Sof(H28B)=Sof(C29B)=Sof(H29D)=
 Sof(H29E)=Sof(H29F)=Sof(C30B)=Sof(H30D)=Sof(H30E)=Sof(H30F)=FVAR(1)
 Sof(B1B)=Sof(C31B)=Sof(C32B)=Sof(C33B)=Sof(C34B)=Sof(C35B)=Sof(C36B)=Sof(F1B)=
 Sof(F2B)=Sof(F3B)=Sof(F4B)=Sof(F5B)=Sof(C37B)=Sof(C38B)=Sof(C39B)=Sof(C40B)=
 Sof(C41B)=Sof(C42B)=Sof(F6B)=Sof(F7B)=Sof(F8B)=Sof(F9B)=Sof(F10B)=Sof(C43B)=
 Sof(C44B)=Sof(C45B)=Sof(C46B)=Sof(C47B)=Sof(C48B)=Sof(F11B)=Sof(F12B)=
 Sof(F13B)=Sof(F14B)=Sof(F15B)=1-FVAR(2)
 Sof(B1A)=Sof(C31A)=Sof(C32A)=Sof(C33A)=Sof(C34A)=Sof(C35A)=Sof(C36A)=Sof(F1A)=
 Sof(F2A)=Sof(F3A)=Sof(F4A)=Sof(F5A)=Sof(C37A)=Sof(C38A)=Sof(C39A)=Sof(C40A)=
 Sof(C41A)=Sof(C42A)=Sof(F6A)=Sof(F7A)=Sof(F8A)=Sof(F9A)=Sof(F10A)=Sof(C43A)=
 Sof(C44A)=Sof(C45A)=Sof(C46A)=Sof(C47A)=Sof(C48A)=Sof(F11A)=Sof(F12A)=
 Sof(F13A)=Sof(F14A)=Sof(F15A)=FVAR(2)
5.a Ternary CH refined with riding coordinates:
 C19(H19), C22(H22), C25A(H25A), C25B(H25B), C28A(H28A), C28B(H28B)
5.b Aromatic/amide H refined with riding coordinates:
 C2(H2), C3(H3), C5(H5), C6(H6), C9(H9), C10(H10), C11(H11), C12(H12),
 C15(H15), C16(H16), C17(H17), C18(H18)
5.c Idealised Me refined as rotating group:
 C20(H20A,H20B,H20C), C21(H21A,H21B,H21C), C23(H23A,H23B,H23C), C24(H24A,H24B,
 H24C), C26A(H26A,H26B,H26C), C26B(H26D,H26E,H26F), C27A(H27A,H27B,H27C),
 C27B(H27D,H27E,H27F), C29A(H29A,H29B,H29C), C29B(H29D,H29E,H29F), C30A(H30A,
 H30B,H30C), C30B(H30D,H30E,H30F)
;
_olex2_submission_special_instructions 'No special instructions were received'

loop_
_space_group_symop_operation_xyz
'x, y, z'
'-x, -y, z+1/2'
'x+1/2, -y, z'
'-x+1/2, y, z+1/2'

loop_
_atom_site_label
_atom_site_type_symbol
_atom_site_fract_x
_atom_site_fract_y
_atom_site_fract_z
_atom_site_U_iso_or_equiv
_atom_site_adp_type
_atom_site_occupancy
_atom_site_site_symmetry_order
_atom_site_calc_flag
_atom_site_refinement_flags_posn
_atom_site_refinement_flags_adp
_atom_site_refinement_flags_occupancy
_atom_site_disorder_assembly
_atom_site_disorder_group
Mo1 Mo 0.62146(2) 0.48400(2) 0.48691(2) 0.01770(6) Uani 1 1 d . . . . .
P1 P 0.63389(4) 0.69435(9) 0.56211(5) 0.02237(19) Uani 1 1 d . . . . .
P2 P 0.62222(4) 0.54495(10) 0.36762(5) 0.0252(2) Uani 1 1 d . . . . .
N1 N 0.70184(10) 0.4524(2) 0.48886(16) 0.0174(5) Uani 1 1 d . . . . .
N2 N 0.75079(10) 0.4343(3) 0.49073(15) 0.0211(5) Uani 1 1 d . . . . .
C1 C 0.57458(14) 0.4149(4) 0.57705(16) 0.0221(7) Uani 1 1 d . . . . .
C2 C 0.53282(14) 0.4847(4) 0.53624(18) 0.0226(7) Uani 1 1 d . . . . .
H2 H 0.5101 0.5592 0.5540 0.027 Uiso 1 1 calc R . . . .
C3 C 0.52521(13) 0.4445(4) 0.47105(16) 0.0221(8) Uani 1 1 d . . . . .
H3 H 0.4982 0.4934 0.4448 0.026 Uiso 1 1 calc R . . . .
C4 C 0.55843(14) 0.3286(4) 0.44349(16) 0.0210(7) Uani 1 1 d . . . . .
C5 C 0.59393(12) 0.2485(3) 0.4854(2) 0.0222(6) Uani 1 1 d . . . . .
H5 H 0.6123 0.1647 0.4697 0.027 Uiso 1 1 calc R . . . .
C6 C 0.60219(16) 0.2931(4) 0.55092(17) 0.0246(8) Uani 1 1 d . . . . .
H6 H 0.6270 0.2396 0.5781 0.030 Uiso 1 1 calc R . . . .
C7 C 0.58748(15) 0.4812(4) 0.64102(17) 0.0236(7) Uani 1 1 d . . . . .
C8 C 0.61280(14) 0.6179(4) 0.64194(18) 0.0234(7) Uani 1 1 d . . . . .
C9 C 0.62388(15) 0.6826(4) 0.70153(19) 0.0295(8) Uani 1 1 d . . . . .
H9 H 0.6403 0.7754 0.7025 0.035 Uiso 1 1 calc R . . . .
C10 C 0.61131(17) 0.6134(4) 0.7598(2) 0.0322(9) Uani 1 1 d . . . . .
H10 H 0.6196 0.6584 0.8002 0.039 Uiso 1 1 calc R . . . .
C11 C 0.5868(2) 0.4793(4) 0.75880(19) 0.0392(10) Uani 1 1 d . . . . .
H11 H 0.5778 0.4322 0.7985 0.047 Uiso 1 1 calc R . . . .
C12 C 0.57511(19) 0.4131(4) 0.69932(19) 0.0338(10) Uani 1 1 d . . . . .
H12 H 0.5585 0.3205 0.6988 0.041 Uiso 1 1 calc R . . . .
C13 C 0.55352(14) 0.3039(4) 0.37184(17) 0.0241(7) Uani 1 1 d . . . . .
C14 C 0.57819(15) 0.4048(4) 0.32975(18) 0.0276(8) Uani 1 1 d . . . . .
C15 C 0.57110(18) 0.3854(5) 0.26274(19) 0.0366(11) Uani 1 1 d . . . . .
H15 H 0.5875 0.4523 0.2334 0.044 Uiso 1 1 calc R . . . .
C16 C 0.54051(19) 0.2698(6) 0.2382(2) 0.0432(11) Uani 1 1 d . . . . .
H16 H 0.5359 0.2593 0.1925 0.052 Uiso 1 1 calc R . . . .
C17 C 0.51696(18) 0.1707(5) 0.2799(2) 0.0385(10) Uani 1 1 d . . . . .
H17 H 0.4968 0.0908 0.2630 0.046 Uiso 1 1 calc R . . . .
C18 C 0.52302(16) 0.1884(4) 0.34692(18) 0.0299(8) Uani 1 1 d . . . . .
H18 H 0.5062 0.1213 0.3759 0.036 Uiso 1 1 calc R . . . .
C19 C 0.70513(15) 0.7776(4) 0.5788(2) 0.0362(10) Uani 1 1 d . . . . .
H19 H 0.6984 0.8664 0.6048 0.043 Uiso 1 1 calc R . . . .
C20 C 0.73235(18) 0.8227(4) 0.5146(2) 0.0497(13) Uani 1 1 d . . . . .
H20A H 0.7379 0.7383 0.4870 0.075 Uiso 1 1 calc GR . . . .
H20B H 0.7692 0.8677 0.5232 0.075 Uiso 1 1 calc GR . . . .
H20C H 0.7074 0.8910 0.4923 0.075 Uiso 1 1 calc GR . . . .
C21 C 0.74515(17) 0.6826(5) 0.6179(2) 0.0451(12) Uani 1 1 d . . . . .
H21A H 0.7264 0.6532 0.6584 0.068 Uiso 1 1 calc GR . . . .
H21B H 0.7799 0.7359 0.6283 0.068 Uiso 1 1 calc GR . . . .
H21C H 0.7549 0.5977 0.5923 0.068 Uiso 1 1 calc GR . . . .
C22 C 0.59092(17) 0.8634(4) 0.5530(2) 0.0339(9) Uani 1 1 d . . . . .
H22 H 0.6136 0.9268 0.5236 0.041 Uiso 1 1 calc R . . . .
C23 C 0.5813(2) 0.9495(4) 0.6154(2) 0.0454(12) Uani 1 1 d . . . . .
H23A H 0.5584 0.8932 0.6459 0.068 Uiso 1 1 calc GR . . . .
H23B H 0.5613 1.0385 0.6048 0.068 Uiso 1 1 calc GR . . . .
H23C H 0.6181 0.9720 0.6354 0.068 Uiso 1 1 calc GR . . . .
C24 C 0.53363(18) 0.8405(5) 0.5185(2) 0.0450(11) Uani 1 1 d . . . . .
H24A H 0.5386 0.7725 0.4826 0.067 Uiso 1 1 calc GR . . . .
H24B H 0.5199 0.9319 0.5012 0.067 Uiso 1 1 calc GR . . . .
H24C H 0.5059 0.8025 0.5496 0.067 Uiso 1 1 calc GR . . . .
C25A C 0.6837(3) 0.5295(9) 0.3092(5) 0.0191(16) Uani 0.485(7) 1 d . . P A 2
H25A H 0.6694 0.5373 0.2635 0.023 Uiso 0.485(7) 1 calc R . P A 2
C25B C 0.6977(4) 0.5207(11) 0.3373(5) 0.032(2) Uani 0.515(7) 1 d . . P A 1
H25B H 0.7242 0.5599 0.3709 0.038 Uiso 0.515(7) 1 calc R . P A 1
C26A C 0.7254(3) 0.6494(8) 0.3228(4) 0.0274(19) Uani 0.485(7) 1 d . . P A 2
H26A H 0.7086 0.7408 0.3096 0.041 Uiso 0.485(7) 1 calc GR . P A 2
H26B H 0.7605 0.6329 0.2981 0.041 Uiso 0.485(7) 1 calc GR . P A 2
H26C H 0.7341 0.6520 0.3695 0.041 Uiso 0.485(7) 1 calc GR . P A 2
C26B C 0.7123(3) 0.5901(12) 0.2715(4) 0.047(3) Uani 0.515(7) 1 d . . P A 1
H26D H 0.6870 0.5520 0.2377 0.070 Uiso 0.515(7) 1 calc GR . P A 1
H26E H 0.7519 0.5687 0.2602 0.070 Uiso 0.515(7) 1 calc GR . P A 1
H26F H 0.7072 0.6939 0.2747 0.070 Uiso 0.515(7) 1 calc GR . P A 1
C27A C 0.7136(10) 0.3819(19) 0.3191(11) 0.030(4) Uani 0.485(7) 1 d . . P A 2
H27A H 0.7251 0.3718 0.3647 0.046 Uiso 0.485(7) 1 calc GR . P A 2
H27B H 0.7472 0.3764 0.2910 0.046 Uiso 0.485(7) 1 calc GR . P A 2
H27C H 0.6871 0.3048 0.3077 0.046 Uiso 0.485(7) 1 calc GR . P A 2
C27B C 0.7074(9) 0.356(2) 0.3325(11) 0.047(6) Uani 0.515(7) 1 d . . P A 1
H27D H 0.6864 0.3184 0.2950 0.070 Uiso 0.515(7) 1 calc GR . P A 1
H27E H 0.6938 0.3103 0.3724 0.070 Uiso 0.515(7) 1 calc GR . P A 1
H27F H 0.7481 0.3369 0.3270 0.070 Uiso 0.515(7) 1 calc GR . P A 1
C28A C 0.5794(4) 0.7064(10) 0.3415(5) 0.0197(18) Uani 0.485(7) 1 d . . P A 2
H28A H 0.5410 0.6966 0.3621 0.024 Uiso 0.485(7) 1 calc R . P A 2
C28B C 0.6017(4) 0.7196(12) 0.3315(6) 0.036(3) Uani 0.515(7) 1 d . . P A 1
H28B H 0.6138 0.7189 0.2848 0.043 Uiso 0.515(7) 1 calc R . P A 1
C29A C 0.6067(4) 0.8410(12) 0.3707(6) 0.028(2) Uani 0.485(7) 1 d . . P A 2
H29A H 0.6213 0.8191 0.4143 0.043 Uiso 0.485(7) 1 calc GR . P A 2
H29B H 0.5781 0.9170 0.3738 0.043 Uiso 0.485(7) 1 calc GR . P A 2
H29C H 0.6380 0.8727 0.3427 0.043 Uiso 0.485(7) 1 calc GR . P A 2
C29B C 0.6324(4) 0.8471(13) 0.3654(7) 0.046(3) Uani 0.515(7) 1 d . . P A 1
H29D H 0.6190 0.8554 0.4105 0.070 Uiso 0.515(7) 1 calc GR . P A 1
H29E H 0.6240 0.9357 0.3419 0.070 Uiso 0.515(7) 1 calc GR . P A 1
H29F H 0.6736 0.8303 0.3653 0.070 Uiso 0.515(7) 1 calc GR . P A 1
C30A C 0.5692(3) 0.7288(9) 0.2677(4) 0.030(2) Uani 0.485(7) 1 d . . P A 2
H30A H 0.6057 0.7272 0.2447 0.045 Uiso 0.485(7) 1 calc GR . P A 2
H30B H 0.5506 0.8212 0.2606 0.045 Uiso 0.485(7) 1 calc GR . P A 2
H30C H 0.5448 0.6520 0.2510 0.045 Uiso 0.485(7) 1 calc GR . P A 2
C30B C 0.5388(3) 0.7400(10) 0.3330(5) 0.047(3) Uani 0.515(7) 1 d . . P A 1
H30D H 0.5205 0.6662 0.3064 0.071 Uiso 0.515(7) 1 calc GR . P A 1
H30E H 0.5293 0.8347 0.3156 0.071 Uiso 0.515(7) 1 calc GR . P A 1
H30F H 0.5252 0.7326 0.3780 0.071 Uiso 0.515(7) 1 calc GR . P A 1
B1A B 0.8091(15) 0.354(3) 0.5053(14) 0.016(2) Uani 0.507(7) 1 d . U P B 1
C31A C 0.8514(15) 0.502(3) 0.5119(13) 0.014(2) Uani 0.507(7) 1 d . U P B 1
C32A C 0.8810(13) 0.547(2) 0.5665(11) 0.019(2) Uani 0.507(7) 1 d . U P B 1
C33A C 0.9150(8) 0.6711(17) 0.5675(7) 0.0183(19) Uani 0.507(7) 1 d . U P B 1
C34A C 0.9163(7) 0.7544(16) 0.5126(5) 0.0191(18) Uani 0.507(7) 1 d . U P B 1
C35A C 0.8859(7) 0.7132(18) 0.4589(6) 0.0162(19) Uani 0.507(7) 1 d . U P B 1
C36A C 0.8552(9) 0.588(2) 0.4587(9) 0.013(2) Uani 0.507(7) 1 d . U P B 1
F1A F 0.8781(9) 0.4719(14) 0.6240(11) 0.0240(19) Uani 0.507(7) 1 d . U P B 1
F2A F 0.9457(5) 0.7041(11) 0.6207(4) 0.0239(15) Uani 0.507(7) 1 d . U P B 1
F3A F 0.9485(5) 0.8756(11) 0.5124(4) 0.0262(16) Uani 0.507(7) 1 d . U P B 1
F4A F 0.8883(5) 0.7973(13) 0.4045(4) 0.0247(16) Uani 0.507(7) 1 d . U P B 1
F5A F 0.8278(9) 0.554(2) 0.4026(11) 0.0187(19) Uani 0.507(7) 1 d . U P B 1
C37A C 0.8019(11) 0.262(4) 0.5758(17) 0.018(2) Uani 0.507(7) 1 d . U P B 1
C38A C 0.8429(6) 0.1565(19) 0.5866(10) 0.025(2) Uani 0.507(7) 1 d . U P B 1
C39A C 0.8381(5) 0.0616(15) 0.6404(7) 0.033(2) Uani 0.507(7) 1 d . U P B 1
C40A C 0.7923(5) 0.0707(14) 0.6797(7) 0.0313(19) Uani 0.507(7) 1 d . U P B 1
C41A C 0.7524(5) 0.1736(13) 0.6697(7) 0.0261(19) Uani 0.507(7) 1 d . U P B 1
C42A C 0.7578(8) 0.2655(18) 0.6194(12) 0.019(2) Uani 0.507(7) 1 d . U P B 1
F6A F 0.8898(4) 0.1426(9) 0.5496(5) 0.0350(18) Uani 0.507(7) 1 d . U P B 1
F7A F 0.8796(4) -0.0382(9) 0.6485(4) 0.0477(18) Uani 0.507(7) 1 d . U P B 1
F8A F 0.7880(4) -0.0222(10) 0.7313(5) 0.0462(18) Uani 0.507(7) 1 d . U P B 1
F9A F 0.7084(4) 0.1857(8) 0.7121(4) 0.0350(15) Uani 0.507(7) 1 d . U P B 1
F10A F 0.7177(5) 0.3693(7) 0.6148(6) 0.0244(16) Uani 0.507(7) 1 d . U P B 1
C43A C 0.8188(7) 0.252(3) 0.4497(12) 0.016(2) Uani 0.507(7) 1 d . U P B 1
C44A C 0.8671(5) 0.240(2) 0.4130(10) 0.022(2) Uani 0.507(7) 1 d . U P B 1
C45A C 0.8737(4) 0.1387(12) 0.3607(6) 0.0232(16) Uani 0.507(7) 1 d . U P B 1
C46A C 0.8303(5) 0.0484(10) 0.3478(5) 0.0197(15) Uani 0.507(7) 1 d . U P B 1
C47A C 0.7810(4) 0.0564(11) 0.3834(5) 0.0240(16) Uani 0.507(7) 1 d . U P B 1
C48A C 0.7768(5) 0.1534(17) 0.4327(6) 0.0195(18) Uani 0.507(7) 1 d . U P B 1
F11A F 0.9133(6) 0.329(2) 0.4196(7) 0.027(2) Uani 0.507(7) 1 d . U P B 1
F12A F 0.9220(3) 0.1330(8) 0.3261(4) 0.0384(14) Uani 0.507(7) 1 d . U P B 1
F13A F 0.8357(3) -0.0487(6) 0.2985(3) 0.0306(13) Uani 0.507(7) 1 d . U P B 1
F14A F 0.7366(3) -0.0325(7) 0.3690(3) 0.0423(15) Uani 0.507(7) 1 d . U P B 1
F15A F 0.7269(4) 0.1536(12) 0.4674(4) 0.0261(16) Uani 0.507(7) 1 d . U P B 1
B1B B 0.8094(16) 0.365(3) 0.5110(14) 0.014(2) Uani 0.493(7) 1 d . U P B 2
C31B C 0.8533(15) 0.491(3) 0.5179(13) 0.014(2) Uani 0.493(7) 1 d . U P B 2
C32B C 0.8831(13) 0.530(2) 0.5742(11) 0.017(2) Uani 0.493(7) 1 d . U P B 2
C33B C 0.9127(9) 0.6526(18) 0.5820(7) 0.020(2) Uani 0.493(7) 1 d . U P B 2
C34B C 0.9189(7) 0.7488(17) 0.5319(6) 0.0198(19) Uani 0.493(7) 1 d . U P B 2
C35B C 0.8923(7) 0.7225(19) 0.4739(7) 0.020(2) Uani 0.493(7) 1 d . U P B 2
C36B C 0.8609(10) 0.600(3) 0.4684(10) 0.018(2) Uani 0.493(7) 1 d . U P B 2
F1B F 0.8831(10) 0.4396(15) 0.6247(12) 0.027(2) Uani 0.493(7) 1 d . U P B 2
F2B F 0.9398(5) 0.6788(12) 0.6396(4) 0.0325(19) Uani 0.493(7) 1 d . U P B 2
F3B F 0.9509(5) 0.8664(12) 0.5374(4) 0.0328(19) Uani 0.493(7) 1 d . U P B 2
F4B F 0.8968(5) 0.8113(14) 0.4231(5) 0.0313(19) Uani 0.493(7) 1 d . U P B 2
F5B F 0.8355(10) 0.574(2) 0.4097(12) 0.023(2) Uani 0.493(7) 1 d . U P B 2
C37B C 0.8078(12) 0.256(4) 0.5722(17) 0.018(2) Uani 0.493(7) 1 d . U P B 2
C38B C 0.8555(6) 0.1744(19) 0.5880(10) 0.025(2) Uani 0.493(7) 1 d . U P B 2
C39B C 0.8586(5) 0.0744(15) 0.6376(7) 0.030(2) Uani 0.493(7) 1 d . U P B 2
C40B C 0.8121(5) 0.0592(15) 0.6790(7) 0.0320(19) Uani 0.493(7) 1 d . U P B 2
C41B C 0.7649(6) 0.1430(14) 0.6707(8) 0.028(2) Uani 0.493(7) 1 d . U P B 2
C42B C 0.7644(9) 0.242(2) 0.6178(13) 0.024(2) Uani 0.493(7) 1 d . U P B 2
F6B F 0.9023(4) 0.1897(9) 0.5502(6) 0.0311(17) Uani 0.493(7) 1 d . U P B 2
F7B F 0.9060(3) -0.0017(8) 0.6479(4) 0.0424(17) Uani 0.493(7) 1 d . U P B 2
F8B F 0.8139(4) -0.0362(11) 0.7278(5) 0.049(2) Uani 0.493(7) 1 d . U P B 2
F9B F 0.7195(4) 0.1294(9) 0.7091(5) 0.0441(18) Uani 0.493(7) 1 d . U P B 2
F10B F 0.7162(5) 0.3204(9) 0.6137(6) 0.0300(18) Uani 0.493(7) 1 d . U P B 2
C43B C 0.8276(8) 0.254(3) 0.4438(12) 0.016(2) Uani 0.493(7) 1 d . U P B 2
C44B C 0.8803(5) 0.249(2) 0.4117(10) 0.0168(19) Uani 0.493(7) 1 d . U P B 2
C45B C 0.8931(4) 0.1579(11) 0.3629(6) 0.0203(16) Uani 0.493(7) 1 d . U P B 2
C46B C 0.8529(5) 0.0613(11) 0.3414(5) 0.0199(16) Uani 0.493(7) 1 d . U P B 2
C47B C 0.8011(5) 0.0577(11) 0.3708(5) 0.0251(16) Uani 0.493(7) 1 d . U P B 2
C48B C 0.7896(5) 0.1521(19) 0.4210(7) 0.022(2) Uani 0.493(7) 1 d . U P B 2
F11B F 0.9227(6) 0.3348(19) 0.4341(7) 0.0232(19) Uani 0.493(7) 1 d . U P B 2
F12B F 0.9456(3) 0.1593(7) 0.3355(3) 0.0330(14) Uani 0.493(7) 1 d . U P B 2
F13B F 0.8650(3) -0.0291(6) 0.2923(3) 0.0293(13) Uani 0.493(7) 1 d . U P B 2
F14B F 0.7613(3) -0.0365(7) 0.3517(4) 0.0436(15) Uani 0.493(7) 1 d . U P B 2
F15B F 0.7375(4) 0.1433(13) 0.4492(5) 0.0318(17) Uani 0.493(7) 1 d . U P B 2

loop_
_atom_site_aniso_label
_atom_site_aniso_U_11
_atom_site_aniso_U_22
_atom_site_aniso_U_33
_atom_site_aniso_U_23
_atom_site_aniso_U_13
_atom_site_aniso_U_12
Mo1 0.01262(9) 0.01776(11) 0.02272(12) 0.00689(15) -0.00052(16) -0.00242(10)
P1 0.0176(4) 0.0161(4) 0.0334(5) 0.0027(3) 0.0068(4) -0.0005(3)
P2 0.0200(4) 0.0279(5) 0.0278(5) 0.0140(4) 0.0074(4) 0.0029(4)
N1 0.0189(10) 0.0143(11) 0.0191(13) 0.0025(15) -0.0005(15) -0.0029(8)
N2 0.0175(11) 0.0244(12) 0.0212(14) 0.0011(14) -0.0026(15) -0.0011(9)
C1 0.0229(15) 0.0239(17) 0.0197(18) 0.0054(14) 0.0007(14) -0.0096(13)
C2 0.0165(14) 0.0292(18) 0.0221(18) 0.0053(14) 0.0057(13) -0.0079(13)
C3 0.0136(13) 0.0326(18) 0.020(2) 0.0057(13) 0.0003(12) -0.0065(12)
C4 0.0171(15) 0.0279(18) 0.0179(18) 0.0050(14) 0.0011(13) -0.0086(13)
C5 0.0233(13) 0.0186(13) 0.0246(16) 0.0065(18) 0.0014(19) -0.0085(10)
C6 0.0305(18) 0.0194(16) 0.0239(19) 0.0096(14) -0.0080(15) -0.0107(14)
C7 0.0267(17) 0.0212(16) 0.0228(18) 0.0050(14) -0.0058(14) -0.0045(14)
C8 0.0224(17) 0.0218(16) 0.0258(19) 0.0016(14) -0.0018(14) 0.0007(13)
C9 0.0250(17) 0.0236(17) 0.040(2) -0.0014(15) -0.0031(17) 0.0006(15)
C10 0.042(2) 0.031(2) 0.024(2) -0.0038(16) -0.0084(17) 0.0054(17)
C11 0.065(3) 0.033(2) 0.0196(19) 0.0048(17) -0.0122(19) -0.001(2)
C12 0.051(3) 0.028(2) 0.023(2) 0.0060(16) -0.0045(19) -0.0069(19)
C13 0.0199(16) 0.0325(19) 0.0200(19) 0.0027(15) 0.0008(14) 0.0052(14)
C14 0.0200(17) 0.039(2) 0.024(2) 0.0099(16) 0.0036(14) 0.0038(16)
C15 0.031(2) 0.060(3) 0.019(2) 0.0136(19) 0.0057(17) 0.004(2)
C16 0.038(2) 0.073(3) 0.019(2) 0.000(2) -0.0038(18) 0.010(2)
C17 0.035(2) 0.053(3) 0.028(2) -0.0065(19) -0.0062(18) 0.002(2)
C18 0.0250(18) 0.040(2) 0.025(2) 0.0015(17) -0.0021(15) 0.0007(16)
C19 0.0220(17) 0.030(2) 0.057(3) -0.0210(19) 0.0106(18) -0.0082(15)
C20 0.030(2) 0.030(2) 0.089(4) -0.009(2) 0.028(2) -0.0122(17)
C21 0.0217(19) 0.060(3) 0.054(3) -0.033(2) 0.0004(19) -0.0011(19)
C22 0.037(2) 0.0216(17) 0.043(2) 0.0100(16) 0.0213(19) 0.0075(15)
C23 0.059(3) 0.024(2) 0.053(3) 0.0098(19) 0.028(2) 0.0129(19)
C24 0.036(2) 0.040(2) 0.059(3) 0.016(2) 0.014(2) 0.0182(19)
C25A 0.017(3) 0.023(3) 0.017(4) 0.002(4) 0.004(3) -0.004(3)
C25B 0.020(4) 0.061(6) 0.015(4) 0.014(4) 0.004(3) -0.003(4)
C26A 0.028(4) 0.028(4) 0.026(5) 0.004(3) 0.003(3) -0.006(3)
C26B 0.023(4) 0.089(7) 0.029(5) 0.030(5) 0.007(3) 0.002(4)
C27A 0.026(7) 0.023(5) 0.042(11) -0.001(6) 0.013(6) 0.004(4)
C27B 0.014(5) 0.091(16) 0.036(9) 0.007(8) 0.007(5) 0.003(7)
C28A 0.011(4) 0.024(4) 0.024(5) 0.010(3) 0.003(4) 0.003(4)
C28B 0.016(4) 0.048(6) 0.044(6) 0.025(4) 0.001(4) -0.001(4)
C29A 0.031(5) 0.027(5) 0.027(5) 0.007(4) 0.000(5) 0.002(5)
C29B 0.040(6) 0.028(5) 0.071(8) 0.030(5) 0.003(6) 0.001(5)
C30A 0.028(4) 0.030(4) 0.033(5) 0.013(3) -0.007(3) -0.005(3)
C30B 0.029(4) 0.048(5) 0.064(7) 0.024(4) 0.000(4) 0.004(4)
B1A 0.015(3) 0.017(4) 0.017(5) 0.005(3) -0.002(4) -0.004(3)
C31A 0.012(3) 0.015(4) 0.015(4) -0.001(3) -0.002(3) 0.002(3)
C32A 0.020(4) 0.022(5) 0.017(4) 0.003(3) 0.000(4) 0.003(4)
C33A 0.014(3) 0.019(4) 0.022(5) -0.003(3) -0.003(4) -0.003(3)
C34A 0.017(3) 0.015(3) 0.025(4) 0.001(4) -0.001(4) 0.001(2)
C35A 0.015(4) 0.016(3) 0.017(4) -0.003(3) -0.003(3) -0.003(3)
C36A 0.010(4) 0.012(3) 0.016(5) 0.000(3) -0.003(3) -0.004(3)
F1A 0.035(4) 0.017(5) 0.020(3) 0.001(4) -0.014(3) 0.006(4)
F2A 0.026(3) 0.028(3) 0.018(4) -0.001(3) -0.002(3) -0.005(2)
F3A 0.030(3) 0.017(2) 0.031(4) -0.002(3) -0.002(3) -0.0091(19)
F4A 0.031(4) 0.021(3) 0.022(4) 0.007(3) -0.007(3) -0.010(2)
F5A 0.023(5) 0.021(5) 0.013(4) 0.003(3) -0.006(3) -0.010(3)
C37A 0.022(5) 0.015(4) 0.017(4) 0.002(3) -0.003(4) -0.001(4)
C38A 0.031(5) 0.027(4) 0.016(3) 0.003(3) 0.002(4) 0.007(4)
C39A 0.047(5) 0.028(4) 0.025(3) 0.011(3) -0.003(4) 0.013(4)
C40A 0.048(4) 0.026(3) 0.020(3) 0.008(3) 0.002(4) 0.002(4)
C41A 0.033(4) 0.026(4) 0.019(3) 0.003(3) -0.003(3) -0.002(3)
C42A 0.022(4) 0.021(4) 0.015(3) 0.001(4) 0.000(3) -0.001(3)
F6A 0.030(4) 0.046(5) 0.030(3) 0.017(4) 0.000(3) 0.017(3)
F7A 0.065(4) 0.043(4) 0.035(3) 0.016(3) -0.001(4) 0.030(3)
F8A 0.072(5) 0.037(3) 0.030(3) 0.021(2) 0.002(4) 0.005(4)
F9A 0.041(3) 0.042(4) 0.022(3) 0.009(3) 0.009(2) -0.001(3)
F10A 0.026(3) 0.025(4) 0.022(3) 0.003(3) 0.000(2) 0.006(3)
C43A 0.016(4) 0.017(3) 0.015(4) 0.005(3) 0.002(3) 0.001(4)
C44A 0.021(5) 0.020(4) 0.025(4) -0.001(3) 0.000(4) 0.002(4)
C45A 0.024(4) 0.022(3) 0.024(3) -0.002(3) 0.004(3) 0.004(3)
C46A 0.028(4) 0.015(3) 0.016(3) -0.004(2) -0.003(3) 0.002(3)
C47A 0.028(4) 0.021(3) 0.023(4) -0.004(3) 0.003(3) -0.004(3)
C48A 0.021(4) 0.019(3) 0.019(4) 0.000(3) 0.004(3) -0.002(4)
F11A 0.019(5) 0.037(3) 0.025(5) -0.013(4) 0.002(3) 0.001(3)
F12A 0.031(3) 0.040(3) 0.043(3) -0.017(2) 0.010(3) 0.004(3)
F13A 0.044(3) 0.025(2) 0.023(2) -0.0070(18) -0.001(3) 0.005(2)
F14A 0.047(3) 0.039(3) 0.041(3) -0.020(2) 0.008(3) -0.025(3)
F15A 0.022(3) 0.028(3) 0.028(5) -0.006(3) 0.009(2) -0.012(2)
B1B 0.017(4) 0.013(4) 0.012(4) -0.003(3) -0.001(3) 0.004(3)
C31B 0.011(4) 0.017(4) 0.014(4) 0.005(3) 0.004(3) 0.004(3)
C32B 0.019(3) 0.016(4) 0.018(4) 0.000(3) -0.006(4) 0.004(4)
C33B 0.019(3) 0.022(4) 0.020(5) -0.003(3) -0.002(4) 0.004(3)
C34B 0.016(3) 0.017(3) 0.027(5) -0.005(4) 0.000(4) 0.000(3)
C35B 0.018(4) 0.015(3) 0.025(5) 0.002(4) 0.001(4) -0.004(3)
C36B 0.016(5) 0.023(4) 0.016(5) -0.003(3) -0.001(3) 0.002(3)
F1B 0.037(4) 0.023(6) 0.021(3) 0.002(5) -0.011(3) 0.007(4)
F2B 0.032(3) 0.040(4) 0.025(5) -0.010(3) -0.004(4) -0.016(3)
F3B 0.029(3) 0.025(3) 0.045(5) -0.002(4) 0.002(4) -0.010(2)
F4B 0.031(4) 0.023(3) 0.040(5) 0.012(4) -0.003(4) -0.010(3)
F5B 0.027(6) 0.026(6) 0.016(5) 0.001(4) -0.004(4) -0.009(4)
C37B 0.021(4) 0.017(4) 0.015(4) 0.001(3) 0.002(4) -0.002(4)
C38B 0.029(5) 0.026(4) 0.019(3) 0.005(3) -0.003(4) 0.008(4)
C39B 0.045(4) 0.021(3) 0.025(3) 0.004(3) -0.005(4) 0.008(4)
C40B 0.051(4) 0.027(3) 0.019(3) 0.012(3) -0.007(4) -0.002(4)
C41B 0.038(4) 0.031(4) 0.016(3) 0.012(3) -0.002(3) -0.007(3)
C42B 0.024(4) 0.027(5) 0.022(4) 0.005(4) -0.003(3) -0.002(4)
F6B 0.028(4) 0.036(4) 0.028(3) 0.007(3) -0.002(3) 0.012(3)
F7B 0.060(4) 0.031(4) 0.036(3) 0.002(2) -0.017(4) 0.021(3)
F8B 0.074(5) 0.041(3) 0.031(3) 0.024(3) -0.006(4) 0.000(4)
F9B 0.047(4) 0.056(5) 0.029(3) 0.019(4) 0.004(3) -0.009(3)
F10B 0.022(2) 0.043(5) 0.025(3) 0.015(4) 0.007(2) 0.002(4)
C43B 0.017(4) 0.015(3) 0.016(4) 0.001(3) -0.001(4) 0.002(4)
C44B 0.014(4) 0.017(3) 0.019(3) 0.001(3) 0.004(4) 0.002(4)
C45B 0.020(4) 0.018(3) 0.023(3) -0.002(3) 0.001(3) 0.001(3)
C46B 0.025(4) 0.018(3) 0.016(3) 0.000(3) -0.002(3) 0.002(3)
C47B 0.027(4) 0.021(3) 0.027(4) -0.008(3) -0.002(3) -0.004(3)
C48B 0.019(4) 0.021(3) 0.024(4) 0.000(3) 0.004(3) -0.002(4)
F11B 0.017(4) 0.030(3) 0.023(5) -0.012(3) -0.001(3) 0.001(3)
F12B 0.026(3) 0.034(3) 0.039(3) -0.011(2) 0.012(3) 0.002(2)
F13B 0.036(3) 0.027(2) 0.025(3) -0.0102(19) -0.003(2) 0.005(2)
F14B 0.036(3) 0.044(3) 0.051(4) -0.023(3) 0.004(3) -0.017(3)
F15B 0.026(4) 0.034(3) 0.036(5) -0.010(3) 0.013(3) -0.012(3)

loop_
_atom_type_symbol
_atom_type_description
_atom_type_scat_dispersion_real
_atom_type_scat_dispersion_imag
_atom_type_scat_source
C C 0.0033 0.0016 'International Tables Vol C Tables 4.2.6.8 and 6.1.1.4'
H H 0.0000 0.0000 'International Tables Vol C Tables 4.2.6.8 and 6.1.1.4'
B B 0.0013 0.0007 'International Tables Vol C Tables 4.2.6.8 and 6.1.1.4'
F F 0.0171 0.0103 'International Tables Vol C Tables 4.2.6.8 and 6.1.1.4'
Mo Mo -1.6832 0.6857 'International Tables Vol C Tables 4.2.6.8 and 6.1.1.4'
N N 0.0061 0.0033 'International Tables Vol C Tables 4.2.6.8 and 6.1.1.4'
P P 0.1023 0.0942 'International Tables Vol C Tables 4.2.6.8 and 6.1.1.4'

loop_
_geom_angle_atom_site_label_1
_geom_angle_atom_site_label_2
_geom_angle_atom_site_label_3
_geom_angle
P2 Mo1 P1 114.80(3)
N1 Mo1 P1 89.62(8)
N1 Mo1 P2 92.77(10)
N1 Mo1 C1 114.99(13)
N1 Mo1 C2 151.60(13)
N1 Mo1 C3 160.64(11)
N1 Mo1 C4 123.82(12)
N1 Mo1 C5 97.49(10)
N1 Mo1 C6 93.65(12)
C1 Mo1 P1 77.09(9)
C1 Mo1 P2 150.48(9)
C1 Mo1 C2 36.90(12)
C1 Mo1 C3 65.86(12)
C1 Mo1 C4 79.55(12)
C1 Mo1 C5 66.27(13)
C1 Mo1 C6 36.59(13)
C2 Mo1 P1 80.45(9)
C2 Mo1 P2 115.57(9)
C3 Mo1 P1 108.92(9)
C3 Mo1 P2 84.62(8)
C3 Mo1 C2 35.23(12)
C4 Mo1 P1 145.17(9)
C4 Mo1 P2 76.47(9)
C4 Mo1 C2 65.44(13)
C4 Mo1 C3 36.96(12)
C4 Mo1 C5 36.14(12)
C4 Mo1 C6 65.81(12)
C5 Mo1 P1 142.25(11)
C5 Mo1 P2 101.89(11)
C5 Mo1 C2 75.82(12)
C5 Mo1 C3 64.50(12)
C6 Mo1 P1 106.46(9)
C6 Mo1 P2 138.25(9)
C6 Mo1 C2 64.41(13)
C6 Mo1 C3 76.12(13)
C6 Mo1 C5 36.36(13)
C8 P1 Mo1 102.11(11)
C8 P1 C19 103.72(18)
C8 P1 C22 105.51(16)
C19 P1 Mo1 122.62(12)
C19 P1 C22 98.51(18)
C22 P1 Mo1 122.16(14)
C14 P2 Mo1 104.23(12)
C14 P2 C25A 96.2(3)
C14 P2 C25B 107.6(3)
C14 P2 C28A 98.6(3)
C14 P2 C28B 108.2(4)
C25A P2 Mo1 127.5(3)
C25A P2 C28A 106.8(4)
C25B P2 Mo1 107.5(3)
C28A P2 Mo1 116.9(3)
C28B P2 Mo1 125.9(4)
C28B P2 C25B 102.5(4)
N2 N1 Mo1 179.1(3)
N1 N2 B1A 157.8(11)
N1 N2 B1B 158.7(13)
C2 C1 Mo1 74.11(18)
C2 C1 C7 117.6(3)
C6 C1 Mo1 72.23(19)
C6 C1 C2 117.0(3)
C6 C1 C7 125.3(3)
C7 C1 Mo1 120.6(2)
Mo1 C2 H2 132.4
C1 C2 Mo1 68.99(18)
C1 C2 H2 119.4
C3 C2 Mo1 72.33(19)
C3 C2 C1 121.3(3)
C3 C2 H2 119.4
Mo1 C3 H3 131.0
C2 C3 Mo1 72.44(19)
C2 C3 H3 119.9
C2 C3 C4 120.3(3)
C4 C3 Mo1 69.41(17)
C4 C3 H3 119.9
C3 C4 Mo1 73.63(18)
C3 C4 C13 117.3(3)
C5 C4 Mo1 73.36(17)
C5 C4 C3 118.5(3)
C5 C4 C13 124.3(3)
C13 C4 Mo1 122.6(2)
Mo1 C5 H5 131.9
C4 C5 Mo1 70.50(17)
C4 C5 H5 120.0
C4 C5 C6 120.0(3)
C6 C5 Mo1 70.53(17)
C6 C5 H5 120.0
Mo1 C6 H6 129.3
C1 C6 Mo1 71.18(18)
C1 C6 C5 122.1(3)
C1 C6 H6 118.9
C5 C6 Mo1 73.12(17)
C5 C6 H6 118.9
C8 C7 C1 118.5(3)
C12 C7 C1 122.0(3)
C12 C7 C8 119.5(3)
C7 C8 P1 116.7(3)
C9 C8 P1 124.1(3)
C9 C8 C7 119.1(3)
C8 C9 H9 119.5
C8 C9 C10 121.0(3)
C10 C9 H9 119.5
C9 C10 H10 120.1
C11 C10 C9 119.9(4)
C11 C10 H10 120.1
C10 C11 H11 120.1
C10 C11 C12 119.8(4)
C12 C11 H11 120.1
C7 C12 C11 120.7(4)
C7 C12 H12 119.7
C11 C12 H12 119.7
C14 C13 C4 118.1(3)
C18 C13 C4 121.4(3)
C18 C13 C14 120.5(3)
C13 C14 P2 116.7(3)
C15 C14 P2 125.1(3)
C15 C14 C13 118.0(4)
C14 C15 H15 119.4
C16 C15 C14 121.2(4)
C16 C15 H15 119.4
C15 C16 H16 119.8
C17 C16 C15 120.4(4)
C17 C16 H16 119.8
C16 C17 H17 120.3
C16 C17 C18 119.4(4)
C18 C17 H17 120.3
C13 C18 C17 120.5(4)
C13 C18 H18 119.8
C17 C18 H18 119.8
P1 C19 H19 107.4
C20 C19 P1 109.4(3)
C20 C19 H19 107.4
C21 C19 P1 113.9(3)
C21 C19 H19 107.4
C21 C19 C20 111.0(3)
C19 C20 H20A 109.5
C19 C20 H20B 109.5
C19 C20 H20C 109.5
H20A C20 H20B 109.5
H20A C20 H20C 109.5
H20B C20 H20C 109.5
C19 C21 H21A 109.5
C19 C21 H21B 109.5
C19 C21 H21C 109.5
H21A C21 H21B 109.5
H21A C21 H21C 109.5
H21B C21 H21C 109.5
P1 C22 H22 105.7
C23 C22 P1 116.0(3)
C23 C22 H22 105.7
C23 C22 C24 109.3(4)
C24 C22 P1 113.5(3)
C24 C22 H22 105.7
C22 C23 H23A 109.5
C22 C23 H23B 109.5
C22 C23 H23C 109.5
H23A C23 H23B 109.5
H23A C23 H23C 109.5
H23B C23 H23C 109.5
C22 C24 H24A 109.5
C22 C24 H24B 109.5
C22 C24 H24C 109.5
H24A C24 H24B 109.5
H24A C24 H24C 109.5
H24B C24 H24C 109.5
P2 C25A H25A 109.6
C26A C25A P2 108.9(6)
C26A C25A H25A 109.6
C26A C25A C27A 109.8(11)
C27A C25A P2 109.3(8)
C27A C25A H25A 109.6
P2 C25B H25B 108.3
C26B C25B P2 116.6(7)
C26B C25B H25B 108.3
C26B C25B C27B 109.2(11)
C27B C25B P2 106.0(9)
C27B C25B H25B 108.3
C25A C26A H26A 109.5
C25A C26A H26B 109.5
C25A C26A H26C 109.5
H26A C26A H26B 109.5
H26A C26A H26C 109.5
H26B C26A H26C 109.5
C25B C26B H26D 109.5
C25B C26B H26E 109.5
C25B C26B H26F 109.5
H26D C26B H26E 109.5
H26D C26B H26F 109.5
H26E C26B H26F 109.5
C25A C27A H27A 109.5
C25A C27A H27B 109.5
C25A C27A H27C 109.5
H27A C27A H27B 109.5
H27A C27A H27C 109.5
H27B C27A H27C 109.5
C25B C27B H27D 109.5
C25B C27B H27E 109.5
C25B C27B H27F 109.5
H27D C27B H27E 109.5
H27D C27B H27F 109.5
H27E C27B H27F 109.5
P2 C28A H28A 106.7
C29A C28A P2 108.7(6)
C29A C28A H28A 106.7
C29A C28A C30A 109.7(8)
C30A C28A P2 117.9(6)
C30A C28A H28A 106.7
P2 C28B H28B 107.6
C29B C28B P2 112.0(7)
C29B C28B H28B 107.6
C30B C28B P2 111.2(7)
C30B C28B H28B 107.6
C30B C28B C29B 110.6(9)
C28A C29A H29A 109.5
C28A C29A H29B 109.5
C28A C29A H29C 109.5
H29A C29A H29B 109.5
H29A C29A H29C 109.5
H29B C29A H29C 109.5
C28B C29B H29D 109.5
C28B C29B H29E 109.5
C28B C29B H29F 109.5
H29D C29B H29E 109.5
H29D C29B H29F 109.5
H29E C29B H29F 109.5
C28A C30A H30A 109.5
C28A C30A H30B 109.5
C28A C30A H30C 109.5
H30A C30A H30B 109.5
H30A C30A H30C 109.5
H30B C30A H30C 109.5
C28B C30B H30D 109.5
C28B C30B H30E 109.5
C28B C30B H30F 109.5
H30D C30B H30E 109.5
H30D C30B H30F 109.5
H30E C30B H30F 109.5
N2 B1A C31A 98(2)
N2 B1A C37A 108(2)
C37A B1A C31A 114(2)
C43A B1A N2 107(2)
C43A B1A C31A 119(2)
C43A B1A C37A 110(3)
C32A C31A B1A 127.0(19)
C36A C31A B1A 117(2)
C36A C31A C32A 116(2)
C31A C32A C33A 123.2(16)
F1A C32A C31A 121(2)
F1A C32A C33A 115.9(18)
C34A C33A C32A 118.0(13)
F2A C33A C32A 120.3(11)
F2A C33A C34A 121.7(12)
C35A C34A C33A 119.4(13)
F3A C34A C33A 119.2(10)
F3A C34A C35A 121.4(10)
C34A C35A C36A 121.0(13)
F4A C35A C34A 118.3(12)
F4A C35A C36A 120.7(10)
C31A C36A C35A 122.3(16)
C31A C36A F5A 121.3(19)
F5A C36A C35A 116.4(14)
C38A C37A B1A 115(2)
C42A C37A B1A 128(2)
C42A C37A C38A 116(3)
C37A C38A C39A 120.7(17)
F6A C38A C37A 123.0(18)
F6A C38A C39A 116.3(13)
C40A C39A C38A 119.2(11)
C40A C39A F7A 122.9(12)
F7A C39A C38A 117.9(11)
C39A C40A C41A 120.4(12)
C39A C40A F8A 118.6(10)
C41A C40A F8A 121.0(10)
C42A C41A C40A 120.1(12)
C42A C41A F9A 120.7(10)
F9A C41A C40A 119.2(11)
C41A C42A C37A 123.7(17)
C41A C42A F10A 116.3(15)
F10A C42A C37A 120(2)
C44A C43A B1A 126(2)
C44A C43A C48A 113.5(18)
C48A C43A B1A 120.0(17)
C43A C44A C45A 123.5(14)
C43A C44A F11A 123.7(18)
F11A C44A C45A 112.7(12)
C46A C45A C44A 118.5(9)
F12A C45A C44A 120.8(9)
F12A C45A C46A 120.7(9)
C45A C46A C47A 119.9(9)
C45A C46A F13A 119.5(9)
F13A C46A C47A 120.6(8)
C48A C47A C46A 119.6(9)
C48A C47A F14A 120.7(8)
F14A C47A C46A 119.7(8)
C47A C48A C43A 125.0(11)
C47A C48A F15A 116.7(10)
F15A C48A C43A 118.4(12)
N2 B1B C37B 116(2)
N2 B1B C43B 104.2(19)
C31B B1B N2 107(2)
C31B B1B C37B 115(2)
C31B B1B C43B 111(2)
C37B B1B C43B 104(2)
C32B C31B B1B 127(2)
C32B C31B C36B 110(2)
C36B C31B B1B 123(2)
C33B C32B C31B 125.1(16)
F1B C32B C31B 119(2)
F1B C32B C33B 116.4(17)
C32B C33B C34B 121.5(14)
C32B C33B F2B 119.6(12)
F2B C33B C34B 118.8(13)
C35B C34B C33B 119.1(14)
F3B C34B C33B 122.3(11)
F3B C34B C35B 118.5(11)
C34B C35B C36B 117.9(14)
F4B C35B C34B 122.1(12)
F4B C35B C36B 120.0(12)
C35B C36B C31B 126.7(17)
F5B C36B C31B 116(2)
F5B C36B C35B 117.1(16)
C38B C37B B1B 120(2)
C42B C37B B1B 127(2)
C42B C37B C38B 112(3)
C39B C38B C37B 125.6(18)
F6B C38B C37B 117.5(19)
F6B C38B C39B 116.8(13)
C38B C39B C40B 118.5(12)
F7B C39B C38B 121.3(11)
F7B C39B C40B 120.2(11)
C41B C40B C39B 120.2(12)
F8B C40B C39B 119.9(10)
F8B C40B C41B 119.9(12)
C40B C41B C42B 118.2(13)
F9B C41B C40B 121.4(11)
F9B C41B C42B 120.4(12)
C37B C42B C41B 124.6(18)
F10B C42B C37B 121(2)
F10B C42B C41B 113.9(17)
C44B C43B B1B 126.2(19)
C48B C43B B1B 120.6(16)
C48B C43B C44B 113.1(17)
C45B C44B C43B 124.2(14)
C45B C44B F11B 117.4(11)
F11B C44B C43B 118.3(17)
C44B C45B C46B 120.0(9)
C44B C45B F12B 120.3(8)
F12B C45B C46B 119.7(9)
C47B C46B C45B 119.2(9)
F13B C46B C45B 120.4(9)
F13B C46B C47B 120.4(9)
C46B C47B C48B 119.3(9)
F14B C47B C46B 120.6(9)
F14B C47B C48B 120.1(10)
C47B C48B C43B 124.3(11)
F15B C48B C43B 118.7(12)
F15B C48B C47B 117.0(11)

loop_
_geom_bond_atom_site_label_1
_geom_bond_atom_site_label_2
_geom_bond_distance
Mo1 P1 2.5173(10)
Mo1 P2 2.5143(10)
Mo1 N1 1.913(2)
Mo1 C1 2.248(3)
Mo1 C2 2.316(3)
Mo1 C3 2.315(3)
Mo1 C4 2.259(3)
Mo1 C5 2.296(3)
Mo1 C6 2.262(3)
P1 C8 1.855(4)
P1 C19 1.878(4)
P1 C22 1.885(4)
P2 C14 1.842(4)
P2 C25A 1.882(8)
P2 C25B 1.894(8)
P2 C28A 1.893(9)
P2 C28B 1.857(10)
N1 N2 1.163(3)
N2 B1A 1.59(4)
N2 B1B 1.58(4)
C1 C2 1.446(5)
C1 C6 1.416(5)
C1 C7 1.483(5)
C2 H2 0.9500
C2 C3 1.401(5)
C3 H3 0.9500
C3 C4 1.451(5)
C4 C5 1.413(5)
C4 C13 1.493(5)
C5 H5 0.9500
C5 C6 1.422(5)
C6 H6 0.9500
C7 C8 1.411(5)
C7 C12 1.386(5)
C8 C9 1.389(5)
C9 H9 0.9500
C9 C10 1.391(6)
C10 H10 0.9500
C10 C11 1.380(6)
C11 H11 0.9500
C11 C12 1.396(6)
C12 H12 0.9500
C13 C14 1.404(5)
C13 C18 1.393(5)
C14 C15 1.397(5)
C15 H15 0.9500
C15 C16 1.392(7)
C16 H16 0.9500
C16 C17 1.377(6)
C17 H17 0.9500
C17 C18 1.394(5)
C18 H18 0.9500
C19 H19 1.0000
C19 C20 1.524(6)
C19 C21 1.523(6)
C20 H20A 0.9800
C20 H20B 0.9800
C20 H20C 0.9800
C21 H21A 0.9800
C21 H21B 0.9800
C21 H21C 0.9800
C22 H22 1.0000
C22 C23 1.529(6)
C22 C24 1.537(6)
C23 H23A 0.9800
C23 H23B 0.9800
C23 H23C 0.9800
C24 H24A 0.9800
C24 H24B 0.9800
C24 H24C 0.9800
C25A H25A 1.0000
C25A C26A 1.515(11)
C25A C27A 1.56(2)
C25B H25B 1.0000
C25B C26B 1.536(11)
C25B C27B 1.56(2)
C26A H26A 0.9800
C26A H26B 0.9800
C26A H26C 0.9800
C26B H26D 0.9800
C26B H26E 0.9800
C26B H26F 0.9800
C27A H27A 0.9800
C27A H27B 0.9800
C27A H27C 0.9800
C27B H27D 0.9800
C27B H27E 0.9800
C27B H27F 0.9800
C28A H28A 1.0000
C28A C29A 1.535(14)
C28A C30A 1.547(12)
C28B H28B 1.0000
C28B C29B 1.557(17)
C28B C30B 1.492(12)
C29A H29A 0.9800
C29A H29B 0.9800
C29A H29C 0.9800
C29B H29D 0.9800
C29B H29E 0.9800
C29B H29F 0.9800
C30A H30A 0.9800
C30A H30B 0.9800
C30A H30C 0.9800
C30B H30D 0.9800
C30B H30E 0.9800
C30B H30F 0.9800
B1A C31A 1.71(4)
B1A C37A 1.69(5)
B1A C43A 1.51(4)
C31A C32A 1.39(3)
C31A C36A 1.35(3)
C32A C33A 1.41(3)
C32A F1A 1.38(2)
C33A C34A 1.370(14)
C33A F2A 1.346(16)
C34A C35A 1.369(13)
C34A F3A 1.363(16)
C35A C36A 1.379(19)
C35A F4A 1.367(16)
C36A F5A 1.355(16)
C37A C38A 1.40(3)
C37A C42A 1.37(3)
C38A C39A 1.42(2)
C38A F6A 1.345(17)
C39A C40A 1.349(16)
C39A F7A 1.359(13)
C40A C41A 1.360(13)
C40A F8A 1.372(15)
C41A C42A 1.35(2)
C41A F9A 1.356(14)
C42A F10A 1.356(15)
C43A C44A 1.366(18)
C43A C48A 1.39(2)
C44A C45A 1.44(2)
C44A F11A 1.372(16)
C45A C46A 1.350(12)
C45A F12A 1.341(10)
C46A C47A 1.373(11)
C46A F13A 1.365(11)
C47A C48A 1.362(15)
C47A F14A 1.366(10)
C48A F15A 1.371(10)
B1B C31B 1.57(5)
B1B C37B 1.62(5)
B1B C43B 1.78(4)
C31B C32B 1.40(3)
C31B C36B 1.45(3)
C32B C33B 1.35(3)
C32B F1B 1.34(2)
C33B C34B 1.373(15)
C33B F2B 1.365(17)
C34B C35B 1.367(14)
C34B F3B 1.337(17)
C35B C36B 1.37(2)
C35B F4B 1.337(17)
C36B F5B 1.365(19)
C37B C38B 1.40(3)
C37B C42B 1.39(3)
C38B C39B 1.38(2)
C38B F6B 1.354(18)
C39B C40B 1.392(17)
C39B F7B 1.338(14)
C40B C41B 1.369(14)
C40B F8B 1.342(15)
C41B C42B 1.43(2)
C41B F9B 1.332(15)
C42B F10B 1.351(18)
C43B C44B 1.405(17)
C43B C48B 1.38(3)
C44B C45B 1.35(2)
C44B F11B 1.356(16)
C45B C46B 1.380(12)
C45B F12B 1.354(10)
C46B C47B 1.361(12)
C46B F13B 1.345(11)
C47B C48B 1.383(17)
C47B F14B 1.343(11)
C48B F15B 1.356(11)

loop_
_geom_torsion_atom_site_label_1
_geom_torsion_atom_site_label_2
_geom_torsion_atom_site_label_3
_geom_torsion_atom_site_label_4
_geom_torsion
Mo1 P1 C8 C7 -10.0(3)
Mo1 P1 C8 C9 165.6(3)
Mo1 P1 C19 C20 56.0(3)
Mo1 P1 C19 C21 -68.8(3)
Mo1 P1 C22 C23 152.4(3)
Mo1 P1 C22 C24 24.7(3)
Mo1 P2 C14 C13 2.1(3)
Mo1 P2 C14 C15 -172.9(3)
Mo1 P2 C25A C26A -74.3(7)
Mo1 P2 C25A C27A 45.6(12)
Mo1 P2 C25B C26B -163.7(7)
Mo1 P2 C25B C27B 74.6(11)
Mo1 P2 C28A C29A 66.4(7)
Mo1 P2 C28A C30A -168.0(5)
Mo1 P2 C28B C29B 50.5(8)
Mo1 P2 C28B C30B -73.9(9)
Mo1 C1 C2 C3 52.2(3)
Mo1 C1 C6 C5 -54.8(3)
Mo1 C1 C7 C8 22.6(4)
Mo1 C1 C7 C12 -157.7(3)
Mo1 C2 C3 C4 52.3(3)
Mo1 C3 C4 C5 60.1(2)
Mo1 C3 C4 C13 -118.7(3)
Mo1 C4 C5 C6 52.2(3)
Mo1 C4 C13 C14 -16.3(4)
Mo1 C4 C13 C18 166.9(3)
Mo1 C5 C6 C1 53.9(3)
P1 C8 C9 C10 -174.3(3)
P2 C14 C15 C16 175.0(3)
N1 N2 B1A C31A -154.4(19)
N1 N2 B1A C37A -36(4)
N1 N2 B1A C43A 82(3)
N1 N2 B1B C31B -142(2)
N1 N2 B1B C37B -12(4)
N1 N2 B1B C43B 101(3)
N2 B1A C31A C32A 117(3)
N2 B1A C31A C36A -61(3)
N2 B1A C37A C38A 164(2)
N2 B1A C37A C42A -8(4)
N2 B1A C43A C44A 128(2)
N2 B1A C43A C48A -54(3)
N2 B1B C31B C32B 119(3)
N2 B1B C31B C36B -50(3)
N2 B1B C37B C38B 171(2)
N2 B1B C37B C42B -16(4)
N2 B1B C43B C44B 131(2)
N2 B1B C43B C48B -54(3)
C1 C2 C3 Mo1 -50.7(3)
C1 C2 C3 C4 1.6(5)
C1 C7 C8 P1 -5.7(4)
C1 C7 C8 C9 178.5(3)
C1 C7 C12 C11 -178.8(4)
C2 C1 C6 Mo1 60.9(3)
C2 C1 C6 C5 6.1(5)
C2 C1 C7 C8 -64.5(4)
C2 C1 C7 C12 115.1(4)
C2 C3 C4 Mo1 -53.7(3)
C2 C3 C4 C5 6.4(4)
C2 C3 C4 C13 -172.4(3)
C3 C4 C5 Mo1 -60.2(3)
C3 C4 C5 C6 -8.1(4)
C3 C4 C13 C14 71.0(4)
C3 C4 C13 C18 -105.8(4)
C4 C5 C6 Mo1 -52.2(3)
C4 C5 C6 C1 1.8(5)
C4 C13 C14 P2 7.8(4)
C4 C13 C14 C15 -176.8(3)
C4 C13 C18 C17 177.3(4)
C5 C4 C13 C14 -107.7(4)
C5 C4 C13 C18 75.5(4)
C6 C1 C2 Mo1 -59.9(3)
C6 C1 C2 C3 -7.7(5)
C6 C1 C7 C8 111.7(4)
C6 C1 C7 C12 -68.7(5)
C7 C1 C2 Mo1 116.6(3)
C7 C1 C2 C3 168.8(3)
C7 C1 C6 Mo1 -115.3(3)
C7 C1 C6 C5 -170.1(3)
C7 C8 C9 C10 1.2(5)
C8 P1 C19 C20 170.4(3)
C8 P1 C19 C21 45.5(3)
C8 P1 C22 C23 36.9(4)
C8 P1 C22 C24 -90.9(3)
C8 C7 C12 C11 0.9(6)
C8 C9 C10 C11 -0.9(6)
C9 C10 C11 C12 0.6(7)
C10 C11 C12 C7 -0.6(7)
C12 C7 C8 P1 174.7(3)
C12 C7 C8 C9 -1.1(5)
C13 C4 C5 Mo1 118.5(3)
C13 C4 C5 C6 170.7(3)
C13 C14 C15 C16 0.1(6)
C14 P2 C25A C26A 172.5(6)
C14 P2 C25A C27A -67.6(11)
C14 P2 C25B C26B 84.6(8)
C14 P2 C25B C27B -37.1(11)
C14 P2 C28A C29A 177.3(6)
C14 P2 C28A C30A -57.2(6)
C14 P2 C28B C29B 174.3(7)
C14 P2 C28B C30B 49.9(9)
C14 C13 C18 C17 0.6(6)
C14 C15 C16 C17 -0.7(7)
C15 C16 C17 C18 1.3(7)
C16 C17 C18 C13 -1.2(6)
C18 C13 C14 P2 -175.4(3)
C18 C13 C14 C15 0.0(5)
C19 P1 C8 C7 -138.3(3)
C19 P1 C8 C9 37.3(3)
C19 P1 C22 C23 -70.0(3)
C19 P1 C22 C24 162.3(3)
C22 P1 C8 C7 118.6(3)
C22 P1 C8 C9 -65.8(3)
C22 P1 C19 C20 -81.3(3)
C22 P1 C19 C21 153.9(3)
C25A P2 C14 C13 133.3(4)
C25A P2 C14 C15 -41.7(4)
C25A P2 C28A C29A -83.6(7)
C25A P2 C28A C30A 42.0(8)
C25B P2 C14 C13 116.0(4)
C25B P2 C14 C15 -59.0(5)
C25B P2 C28B C29B -72.2(8)
C25B P2 C28B C30B 163.5(8)
C28A P2 C14 C13 -118.7(4)
C28A P2 C14 C15 66.3(4)
C28A P2 C25A C26A 71.6(7)
C28A P2 C25A C27A -168.5(11)
C28B P2 C14 C13 -133.9(4)
C28B P2 C14 C15 51.1(5)
C28B P2 C25B C26B -29.3(9)
C28B P2 C25B C27B -151.1(11)
B1A C31A C32A C33A 180(3)
B1A C31A C32A F1A -1(4)
B1A C31A C36A C35A 177(2)
B1A C31A C36A F5A -2(4)
B1A C37A C38A C39A -173.2(19)
B1A C37A C38A F6A 10(4)
B1A C37A C42A C41A 171(3)
B1A C37A C42A F10A -12(4)
B1A C43A C44A C45A 180(3)
B1A C43A C44A F11A -4(4)
B1A C43A C48A C47A 180(2)
B1A C43A C48A F15A 0(3)
C31A B1A C37A C38A -89(4)
C31A B1A C37A C42A 99(4)
C31A B1A C43A C44A 19(4)
C31A B1A C43A C48A -163(2)
C31A C32A C33A C34A 3(3)
C31A C32A C33A F2A -176(2)
C32A C31A C36A C35A -1(4)
C32A C31A C36A F5A -180(2)
C32A C33A C34A C35A -1(2)
C32A C33A C34A F3A 179.5(17)
C33A C34A C35A C36A -2(2)
C33A C34A C35A F4A -179.3(14)
C34A C35A C36A C31A 3(3)
C34A C35A C36A F5A -178.1(17)
C36A C31A C32A C33A -2(4)
C36A C31A C32A F1A 177(3)
F1A C32A C33A C34A -175.9(19)
F1A C32A C33A F2A 5(3)
F2A C33A C34A C35A 177.6(15)
F2A C33A C34A F3A -2(2)
F3A C34A C35A C36A 177.5(15)
F3A C34A C35A F4A 0(2)
F4A C35A C36A C31A -179(2)
F4A C35A C36A F5A 0(2)
C37A B1A C31A C32A 3(4)
C37A B1A C31A C36A -175(3)
C37A B1A C43A C44A -114(3)
C37A B1A C43A C48A 64(3)
C37A C38A C39A C40A 2(3)
C37A C38A C39A F7A -180(2)
C38A C37A C42A C41A -1(4)
C38A C37A C42A F10A 176(2)
C38A C39A C40A C41A -3(2)
C38A C39A C40A F8A 179.6(13)
C39A C40A C41A C42A 1(2)
C39A C40A C41A F9A -176.3(13)
C40A C41A C42A C37A 1(3)
C40A C41A C42A F10A -176.7(15)
C42A C37A C38A C39A -1(4)
C42A C37A C38A F6A -177(2)
F6A C38A C39A C40A 179.5(13)
F6A C38A C39A F7A -2.7(19)
F7A C39A C40A C41A 179.5(13)
F7A C39A C40A F8A 2(2)
F8A C40A C41A C42A 178.9(15)
F8A C40A C41A F9A 1.2(19)
F9A C41A C42A C37A 178(2)
F9A C41A C42A F10A 1(2)
C43A B1A C31A C32A -129(3)
C43A B1A C31A C36A 53(4)
C43A B1A C37A C38A 47(4)
C43A B1A C37A C42A -124(4)
C43A C44A C45A C46A -1(2)
C43A C44A C45A F12A 179.6(17)
C44A C43A C48A C47A -2(3)
C44A C43A C48A F15A 178.6(17)
C44A C45A C46A C47A 1.2(16)
C44A C45A C46A F13A -179.8(11)
C45A C46A C47A C48A -1.6(15)
C45A C46A C47A F14A 178.2(9)
C46A C47A C48A C43A 2(2)
C46A C47A C48A F15A -178.4(10)
C48A C43A C44A C45A 1(3)
C48A C43A C44A F11A 177.7(19)
F11A C44A C45A C46A -177.8(13)
F11A C44A C45A F12A 3(2)
F12A C45A C46A C47A -179.5(9)
F12A C45A C46A F13A -0.6(14)
F13A C46A C47A C48A 179.5(10)
F13A C46A C47A F14A -0.7(14)
F14A C47A C48A C43A -177.8(16)
F14A C47A C48A F15A 1.8(17)
B1B C31B C32B C33B -168(3)
B1B C31B C32B F1B 13(4)
B1B C31B C36B C35B 171(3)
B1B C31B C36B F5B -11(4)
B1B C37B C38B C39B -178(2)
B1B C37B C38B F6B 0(4)
B1B C37B C42B C41B 179(3)
B1B C37B C42B F10B 2(5)
B1B C43B C44B C45B 177(2)
B1B C43B C44B F11B 2(3)
B1B C43B C48B C47B -177(2)
B1B C43B C48B F15B 3(3)
C31B B1B C37B C38B -64(4)
C31B B1B C37B C42B 109(4)
C31B B1B C43B C44B 17(4)
C31B B1B C43B C48B -168(2)
C31B C32B C33B C34B -4(4)
C31B C32B C33B F2B 180(2)
C32B C31B C36B C35B 0(4)
C32B C31B C36B F5B 178(2)
C32B C33B C34B C35B 3(3)
C32B C33B C34B F3B -175.8(19)
C33B C34B C35B C36B -1(2)
C33B C34B C35B F4B -179.6(16)
C34B C35B C36B C31B -1(3)
C34B C35B C36B F5B -178.9(18)
C36B C31B C32B C33B 2(4)
C36B C31B C32B F1B -177(3)
F1B C32B C33B C34B 176(2)
F1B C32B C33B F2B -1(3)
F2B C33B C34B C35B 179.4(15)
F2B C33B C34B F3B 1(2)
F3B C34B C35B C36B 178.2(16)
F3B C34B C35B F4B -1(2)
F4B C35B C36B C31B 178(2)
F4B C35B C36B F5B 0(3)
C37B B1B C31B C32B -11(5)
C37B B1B C31B C36B -180(3)
C37B B1B C43B C44B -107(3)
C37B B1B C43B C48B 69(3)
C37B C38B C39B C40B -5(3)
C37B C38B C39B F7B 178(2)
C38B C37B C42B C41B -7(4)
C38B C37B C42B F10B 175(2)
C38B C39B C40B C41B -1(2)
C38B C39B C40B F8B -179.5(13)
C39B C40B C41B C42B 2(2)
C39B C40B C41B F9B 179.1(13)
C40B C41B C42B C37B 2(3)
C40B C41B C42B F10B -179.8(16)
C42B C37B C38B C39B 8(4)
C42B C37B C38B F6B -174(2)
F6B C38B C39B C40B 177.7(13)
F6B C38B C39B F7B 1(2)
F7B C39B C40B C41B 176.2(13)
F7B C39B C40B F8B -2.7(19)
F8B C40B C41B C42B -179.3(15)
F8B C40B C41B F9B -2(2)
F9B C41B C42B C37B -175(2)
F9B C41B C42B F10B 3(2)
C43B B1B C31B C32B -128(3)
C43B B1B C31B C36B 63(4)
C43B B1B C37B C38B 57(4)
C43B B1B C37B C42B -130(3)
C43B C44B C45B C46B 1(2)
C43B C44B C45B F12B -178.6(17)
C44B C43B C48B C47B -1(3)
C44B C43B C48B F15B 178.6(17)
C44B C45B C46B C47B -1.5(17)
C44B C45B C46B F13B 179.2(12)
C45B C46B C47B C48B 0.9(16)
C45B C46B C47B F14B -179.0(9)
C46B C47B C48B C43B 1(2)
C46B C47B C48B F15B -179.4(11)
C48B C43B C44B C45B 1(3)
C48B C43B C44B F11B -173.8(19)
F11B C44B C45B C46B 175.3(14)
F11B C44B C45B F12B -4(2)
F12B C45B C46B C47B 177.7(9)
F12B C45B C46B F13B -1.6(15)
F13B C46B C47B C48B -179.8(11)
F13B C46B C47B F14B 0.3(15)
F14B C47B C48B C43B -179.5(16)
F14B C47B C48B F15B 0.5(18)
